data_7049074
loop_
_publ_author_name
'Janicki, Rafa\/l'
'Mondry, Anna'

_publ_section_title
;
 Structural and thermodynamic aspects of hydration of Gd(iii) systems.
;
_journal_issue 10
_journal_name_full 'Dalton transactions (Cambridge, England : 2003)'
_journal_page_first 3380
_journal_page_last 3391
_journal_paper_doi 10.1039/c8dt04869j
_journal_volume 48
_journal_year 2019
_chemical_formula_sum 'C30 H67 Lu2 N10 O24'
_chemical_formula_weight 1301.87
_space_group_crystal_system triclinic
_space_group_IT_number 2
_space_group_name_Hall '-P 1'
_space_group_name_H-M_alt 'P -1'
_symmetry_space_group_name_Hall '-P 1'
_symmetry_space_group_name_H-M 'P -1'
_atom_sites_solution_hydrogens mixed
_audit_creation_method SHELXL-2018/1
_audit_update_record
;
2019-01-26 deposited with the CCDC.
2019-02-08 downloaded from the CCDC.
;
_cell_angle_alpha 88.53(2)
_cell_angle_beta 83.24(2)
_cell_angle_gamma 83.52(2)
_cell_formula_units_Z 2
_cell_length_a 8.392(2)
_cell_length_b 16.491(4)
_cell_length_c 16.752(4)
_cell_measurement_reflns_used 12069
_cell_measurement_temperature 100(2)
_cell_measurement_theta_max 36.5814
_cell_measurement_theta_min 2.4439
_cell_volume 2287.3(10)
_computing_data_collection
;
CrysAlisPro, Agilent Technologies,
Version 1.171.36.20 (release 27-06-2012 CrysAlis171 .NET)
(compiled Jul 11 2012,15:38:31)
;
_computing_molecular_graphics
;
DIAMOND-Visual Crystal Structure Information System,     CRYSTALIMPACT, Postfach 1251, 53002 Bonn, Germany
;
_computing_publication_material cifpub
_computing_structure_refinement 'SHELXL-2018/1 (Sheldrick, 2018)'
_computing_structure_solution 'G. M. Sheldrick, Acta Cryst. (2008), A64, 112-122.'
_diffrn_ambient_temperature 100(2)
_diffrn_measured_fraction_theta_full 0.966
_diffrn_measured_fraction_theta_max 0.440
_diffrn_measurement_device_type 'Xcalibur, Sapphire2, large Be window'
_diffrn_radiation_type MoK\a
_diffrn_radiation_wavelength 0.71073
_diffrn_reflns_av_R_equivalents 0.0461
_diffrn_reflns_av_unetI/netI 0.0424
_diffrn_reflns_Laue_measured_fraction_full 0.984
_diffrn_reflns_Laue_measured_fraction_max 0.440
_diffrn_reflns_limit_h_max 10
_diffrn_reflns_limit_h_min -10
_diffrn_reflns_limit_k_max 21
_diffrn_reflns_limit_k_min -26
_diffrn_reflns_limit_l_max 21
_diffrn_reflns_limit_l_min -21
_diffrn_reflns_number 16242
_diffrn_reflns_point_group_measured_fraction_full 0.984
_diffrn_reflns_point_group_measured_fraction_max 0.440
_diffrn_reflns_theta_full 26.3154
_diffrn_reflns_theta_max 36.649
_diffrn_reflns_theta_min 2.871
_diffrn_source 'fine-focus sealed X-ray tube'
_exptl_absorpt_coefficient_mu 4.386
_exptl_absorpt_correction_T_max 0.709
_exptl_absorpt_correction_T_min 0.335
_exptl_absorpt_correction_type analytical
_exptl_absorpt_process_details
;
CrysAlisPro 1.171.40.8b (Rigaku Oxford Diffraction, 2018)
Analytical numeric absorption correction using a multifaceted crystal
            model based on expressions derived by R.C. Clark & J.S. Reid.
(Clark, R. C. & Reid, J. S. (1995). Acta Cryst. A51, 887-897)
Empirical absorption correction using spherical harmonics,
 implemented in SCALE3 ABSPACK scaling algorithm.
;
_exptl_crystal_colour colourless
_exptl_crystal_density_diffrn 1.890
_exptl_crystal_description irregular
_exptl_crystal_F_000 1302
_exptl_crystal_size_max 0.378
_exptl_crystal_size_mid 0.189
_exptl_crystal_size_min 0.079
_refine_diff_density_max 1.282
_refine_diff_density_min -2.063
_refine_diff_density_rms 0.241
_refine_ls_extinction_method none
_refine_ls_goodness_of_fit_ref 1.030
_refine_ls_hydrogen_treatment mixed
_refine_ls_matrix_type full
_refine_ls_number_parameters 659
_refine_ls_number_reflns 9993
_refine_ls_number_restraints 24
_refine_ls_restrained_S_all 1.029
_refine_ls_R_factor_all 0.0489
_refine_ls_R_factor_gt 0.0451
_refine_ls_shift/su_max 0.008
_refine_ls_shift/su_mean 0.000
_refine_ls_structure_factor_coef Fsqd
_refine_ls_weighting_details 'w=1/[\s^2^(Fo^2^)+(0.0874P)^2^] where P=(Fo^2^+2Fc^2^)/3'
_refine_ls_weighting_scheme calc
_refine_ls_wR_factor_gt 0.1225
_refine_ls_wR_factor_ref 0.1294
_reflns_Friedel_coverage 0.000
_reflns_number_gt 8915
_reflns_number_total 9993
_reflns_threshold_expression 'I > 2\s(I)'
_cod_data_source_file c8dt04869j2.cif
_cod_data_source_block lucdtaa
_cod_depositor_comments 'Adding full bibliography for 7049065--7049074.cif.'
_cod_database_code 7049074
_shelx_shelxl_version_number 2018/1
_shelx_space_group_comment
;
The symmetry employed for this shelxl refinement is uniquely defined
by the following loop, which should always be used as a source of
symmetry information in preference to the above space-group names.
They are only intended as comments.
;

loop_
_space_group_symop_operation_xyz
'x, y, z'
'-x, -y, -z'

loop_
_atom_site_label
_atom_site_type_symbol
_atom_site_fract_x
_atom_site_fract_y
_atom_site_fract_z
_atom_site_U_iso_or_equiv
_atom_site_adp_type
_atom_site_occupancy
_atom_site_site_symmetry_order
_atom_site_calc_flag
_atom_site_refinement_flags_posn
_atom_site_refinement_flags_adp
Lu1 Lu 0.85057(2) 0.41031(2) 0.27160(2) 0.00900(8) Uani 1 1 d . .
O1 O 0.7693(4) 0.4393(2) 0.4031(2) 0.0140(7) Uani 1 1 d . .
O2 O 0.6945(5) 0.5370(2) 0.4935(2) 0.0168(8) Uani 1 1 d . .
O3 O 0.6421(4) 0.35579(19) 0.2282(2) 0.0130(7) Uani 1 1 d . .
O4 O 0.3783(4) 0.3507(2) 0.2291(2) 0.0182(7) Uani 1 1 d . .
O5 O 0.9370(4) 0.5358(2) 0.2705(2) 0.0130(7) Uani 1 1 d . .
O6 O 0.9776(5) 0.6539(2) 0.2079(2) 0.0194(8) Uani 1 1 d . .
O7 O 1.0044(4) 0.34934(19) 0.1645(2) 0.0134(7) Uani 1 1 d . .
O8 O 1.0635(5) 0.32972(19) 0.0327(2) 0.0175(7) Uani 1 1 d . .
OW11 O 1.0999(4) 0.3868(2) 0.3181(2) 0.0158(7) Uani 1 1 d D .
H111 H 1.192(5) 0.369(5) 0.287(3) 0.07(3) Uiso 1 1 d D .
H112 H 1.115(8) 0.367(4) 0.3677(16) 0.07(3) Uiso 1 1 d D .
OW12 O 0.8493(4) 0.2832(2) 0.3334(2) 0.0153(7) Uani 1 1 d D .
H121 H 0.749(2) 0.269(3) 0.343(4) 0.032(19) Uiso 1 1 d D .
H122 H 0.914(5) 0.2358(16) 0.330(5) 0.04(2) Uiso 1 1 d D .
N1 N 0.5935(5) 0.5096(2) 0.2917(2) 0.0091(8) Uani 1 1 d . .
N2 N 0.8008(5) 0.4846(2) 0.1418(2) 0.0115(8) Uani 1 1 d . .
C1 C 0.6921(6) 0.5079(3) 0.4270(3) 0.0115(9) Uani 1 1 d . .
C2 C 0.5973(6) 0.5565(3) 0.3663(3) 0.0123(10) Uani 1 1 d . .
H2A H 0.487590 0.571510 0.390630 0.015 Uiso 1 1 calc R U
H2B H 0.645819 0.606371 0.352262 0.015 Uiso 1 1 calc R U
C3 C 0.4674(6) 0.4534(3) 0.3064(3) 0.0124(9) Uani 1 1 d . .
H3A H 0.363247 0.483338 0.299817 0.015 Uiso 1 1 calc R U
H3B H 0.463638 0.433418 0.361420 0.015 Uiso 1 1 calc R U
C4 C 0.4962(6) 0.3816(3) 0.2503(3) 0.0143(10) Uani 1 1 d . .
C5 C 0.5713(6) 0.5681(3) 0.2221(3) 0.0141(9) Uani 1 1 d . .
H5 H 0.639298 0.611662 0.227682 0.017 Uiso 1 1 calc R U
C6 C 0.3979(6) 0.6091(3) 0.2223(3) 0.0177(10) Uani 1 1 d . .
H61 H 0.363730 0.636367 0.273105 0.021 Uiso 1 1 calc R U
H62 H 0.326010 0.567989 0.216807 0.021 Uiso 1 1 calc R U
C7 C 0.3875(7) 0.6715(3) 0.1530(3) 0.0210(11) Uani 1 1 d . .
H71 H 0.277972 0.697983 0.154398 0.025 Uiso 1 1 calc R U
H72 H 0.458519 0.712946 0.158549 0.025 Uiso 1 1 calc R U
C8 C 0.4365(6) 0.6280(3) 0.0736(3) 0.0209(11) Uani 1 1 d . .
H81 H 0.427916 0.666717 0.029399 0.025 Uiso 1 1 calc R U
H82 H 0.365240 0.586614 0.067964 0.025 Uiso 1 1 calc R U
C9 C 0.6111(6) 0.5881(3) 0.0716(3) 0.0195(11) Uani 1 1 d . .
H91 H 0.681956 0.630258 0.074533 0.023 Uiso 1 1 calc R U
H92 H 0.642415 0.560223 0.020955 0.023 Uiso 1 1 calc R U
C10 C 0.6327(6) 0.5269(3) 0.1411(3) 0.0129(9) Uani 1 1 d . .
H10 H 0.562690 0.484305 0.134844 0.015 Uiso 1 1 calc R U
C11 C 0.9274(6) 0.5421(3) 0.1305(3) 0.0122(9) Uani 1 1 d . .
H11A H 0.898235 0.583669 0.091155 0.015 Uiso 1 1 calc R U
H11B H 1.029467 0.512338 0.109456 0.015 Uiso 1 1 calc R U
C12 C 0.9479(6) 0.5826(3) 0.2077(3) 0.0132(10) Uani 1 1 d . .
C13 C 0.8367(6) 0.4249(3) 0.0763(3) 0.0133(10) Uani 1 1 d . .
H13A H 0.861072 0.453398 0.025657 0.016 Uiso 1 1 calc R U
H13B H 0.742622 0.396720 0.072430 0.016 Uiso 1 1 calc R U
C14 C 0.9796(6) 0.3630(3) 0.0910(3) 0.0140(10) Uani 1 1 d . .
Lu2 Lu 1.20302(2) 0.08703(2) 0.23585(2) 0.00951(8) Uani 1 1 d . .
O9 O 1.0784(4) 0.15210(19) 0.3493(2) 0.0137(7) Uani 1 1 d . .
O10 O 1.0715(5) 0.1773(2) 0.4804(2) 0.0170(8) Uani 1 1 d . .
O11 O 0.9891(5) -0.1371(2) 0.2990(2) 0.0201(8) Uani 1 1 d . .
O12 O 1.0739(4) -0.0264(2) 0.2364(2) 0.0135(7) Uani 1 1 d . .
O13 O 1.4316(4) 0.1215(2) 0.2769(2) 0.0152(7) Uani 1 1 d . .
O14 O 1.6914(4) 0.0896(2) 0.2907(2) 0.0218(8) Uani 1 1 d . .
O15 O 1.2671(4) 0.0618(2) 0.1026(2) 0.0143(7) Uani 1 1 d . .
O16 O 1.3211(4) -0.0298(2) 0.0047(2) 0.0166(8) Uani 1 1 d . .
OW21 O 0.9554(4) 0.1276(2) 0.1947(2) 0.0187(8) Uani 1 1 d D .
H211 H 0.874(5) 0.110(3) 0.228(3) 0.04(2) Uiso 1 1 d D .
H212 H 0.910(6) 0.171(3) 0.168(4) 0.07(3) Uiso 1 1 d D .
OW22 O 1.2325(4) 0.2182(2) 0.1829(2) 0.0155(7) Uani 1 1 d D .
H221 H 1.316(5) 0.242(3) 0.198(4) 0.05(2) Uiso 1 1 d D .
H222 H 1.159(4) 0.2604(19) 0.173(4) 0.023(17) Uiso 1 1 d D .
N3 N 1.2387(5) 0.0023(2) 0.3634(2) 0.0126(8) Uani 1 1 d . .
N4 N 1.4263(5) -0.0286(2) 0.2086(2) 0.0127(8) Uani 1 1 d . .
C15 C 1.1198(6) 0.1361(3) 0.4196(3) 0.0125(9) Uani 1 1 d . .
C16 C 1.2375(6) 0.0607(3) 0.4295(3) 0.0139(10) Uani 1 1 d . .
H16A H 1.345123 0.076651 0.430058 0.017 Uiso 1 1 calc R U
H16B H 1.207453 0.034188 0.480574 0.017 Uiso 1 1 calc R U
C17 C 1.0880(6) -0.0381(3) 0.3766(3) 0.0146(10) Uani 1 1 d . .
H17A H 0.999629 0.000942 0.398536 0.018 Uiso 1 1 calc R U
H17B H 1.101171 -0.082220 0.415544 0.018 Uiso 1 1 calc R U
C18 C 1.0464(6) -0.0721(3) 0.2990(3) 0.0139(10) Uani 1 1 d . .
C19 C 1.3900(6) -0.0559(3) 0.3571(3) 0.0149(10) Uani 1 1 d . .
H19 H 1.478447 -0.023981 0.365081 0.018 Uiso 1 1 calc R U
C20 C 1.3903(7) -0.1243(3) 0.4214(3) 0.0195(11) Uani 1 1 d . .
H20A H 1.370625 -0.100158 0.474333 0.023 Uiso 1 1 calc R U
H20B H 1.303400 -0.157015 0.415650 0.023 Uiso 1 1 calc R U
C21 C 1.5515(7) -0.1795(3) 0.4143(3) 0.0263(13) Uani 1 1 d . .
H21A H 1.638485 -0.147604 0.422318 0.032 Uiso 1 1 calc R U
H21B H 1.547558 -0.222011 0.455304 0.032 Uiso 1 1 calc R U
C22 C 1.5826(7) -0.2175(3) 0.3319(3) 0.0215(11) Uani 1 1 d . .
H22A H 1.496917 -0.250337 0.324217 0.026 Uiso 1 1 calc R U
H22B H 1.683929 -0.252641 0.327187 0.026 Uiso 1 1 calc R U
C23 C 1.5897(6) -0.1500(3) 0.2680(3) 0.0149(10) Uani 1 1 d . .
H23A H 1.611126 -0.174128 0.215119 0.018 Uiso 1 1 calc R U
H23B H 1.677487 -0.118260 0.275114 0.018 Uiso 1 1 calc R U
C24 C 1.4296(6) -0.0933(2) 0.2736(3) 0.0111(9) Uani 1 1 d . .
H24 H 1.344139 -0.127401 0.266538 0.013 Uiso 1 1 calc R U
C25 C 1.4086(7) -0.0672(3) 0.1316(3) 0.0160(10) Uani 1 1 d . .
H25A H 1.345040 -0.112652 0.142473 0.019 Uiso 1 1 calc R U
H25B H 1.514433 -0.088537 0.106290 0.019 Uiso 1 1 calc R U
C26 C 1.3277(6) -0.0076(3) 0.0738(3) 0.0128(10) Uani 1 1 d . .
C27 C 1.5732(6) 0.0144(3) 0.1974(3) 0.0143(10) Uani 1 1 d . .
H27A H 1.582720 0.039481 0.144255 0.017 Uiso 1 1 calc R U
H27B H 1.667460 -0.024813 0.200716 0.017 Uiso 1 1 calc R U
C28 C 1.5688(6) 0.0790(3) 0.2595(3) 0.0160(10) Uani 1 1 d . .
OW1 O 1.4787(5) -0.1834(2) -0.0377(2) 0.0232(8) Uani 1 1 d D .
HW11 H 1.579(4) -0.186(4) -0.064(5) 0.08(3) Uiso 1 1 d D .
HW12 H 1.455(8) -0.1308(13) -0.023(4) 0.07(3) Uiso 1 1 d D .
OW2 O 0.7601(4) 0.2331(2) 0.1195(2) 0.0181(7) Uani 1 1 d D .
HW21 H 0.704(5) 0.269(4) 0.155(4) 0.10(4) Uiso 1 1 d D .
HW22 H 0.685(4) 0.212(3) 0.095(3) 0.010(13) Uiso 1 1 d D .
OW3 O 1.2498(5) 0.3178(2) 0.4435(2) 0.0202(8) Uani 1 1 d D .
HW31 H 1.265(8) 0.356(2) 0.479(2) 0.036(19) Uiso 1 1 d D .
HW32 H 1.231(11) 0.273(2) 0.474(3) 0.10(3) Uiso 1 1 d D .
OW4 O 0.5623(6) 0.2335(3) 0.3882(3) 0.0345(11) Uani 1 1 d D .
HW41 H 0.541(7) 0.196(3) 0.354(3) 0.05(2) Uiso 1 1 d D .
HW42 H 0.467(4) 0.263(3) 0.402(4) 0.06(3) Uiso 1 1 d D .
N5 N 0.8500(5) 0.3199(2) 0.5202(3) 0.0157(9) Uani 1 1 d . .
H5A H 0.797654 0.352613 0.489197 0.019 Uiso 1 1 calc R U
H5B H 0.864476 0.268410 0.510723 0.019 Uiso 1 1 calc R U
N6 N 0.8860(5) 0.4284(2) 0.5970(3) 0.0147(8) Uani 1 1 d . .
H6A H 0.833576 0.461080 0.566019 0.018 Uiso 1 1 calc R U
H6B H 0.923833 0.447168 0.637462 0.018 Uiso 1 1 calc R U
N7 N 0.9890(5) 0.2985(3) 0.6314(3) 0.0180(9) Uani 1 1 d . .
H7A H 1.003406 0.246896 0.622599 0.022 Uiso 1 1 calc R U
H7B H 1.026512 0.317778 0.671708 0.022 Uiso 1 1 calc R U
C29 C 0.9084(6) 0.3487(3) 0.5824(3) 0.0134(9) Uani 1 1 d . .
N8 N 0.8834(6) -0.1643(3) 0.0134(3) 0.0221(10) Uani 1 1 d . .
H8A H 0.842811 -0.130398 -0.020622 0.027 Uiso 1 1 calc R U
H8B H 0.888994 -0.215969 0.005564 0.027 Uiso 1 1 calc R U
N9 N 0.9290(5) -0.0571(2) 0.0899(3) 0.0156(9) Uani 1 1 d . .
H9A H 0.961940 -0.039159 0.132066 0.019 Uiso 1 1 calc R U
H9B H 0.890190 -0.023367 0.055190 0.019 Uiso 1 1 calc R U
N10 N 0.9982(5) -0.1886(3) 0.1323(3) 0.0187(9) Uani 1 1 d . .
H10A H 1.030980 -0.170260 0.174406 0.022 Uiso 1 1 calc R U
H10B H 1.004369 -0.240392 0.125155 0.022 Uiso 1 1 calc R U
C30 C 0.9379(6) -0.1368(3) 0.0782(3) 0.0146(10) Uani 1 1 d . .

loop_
_atom_site_aniso_label
_atom_site_aniso_U_11
_atom_site_aniso_U_22
_atom_site_aniso_U_33
_atom_site_aniso_U_23
_atom_site_aniso_U_13
_atom_site_aniso_U_12
Lu1 0.00960(13) 0.00979(11) 0.00739(13) 0.00026(8) -0.00156(8) 0.00045(8)
O1 0.0169(18) 0.0139(15) 0.0106(17) 0.0012(14) -0.0018(14) 0.0012(13)
O2 0.0239(19) 0.0125(15) 0.0129(18) -0.0023(14) -0.0003(15) 0.0016(14)
O3 0.0111(16) 0.0154(15) 0.0122(17) -0.0042(13) -0.0030(13) 0.0030(13)
O4 0.0171(18) 0.0178(16) 0.0203(19) -0.0038(14) -0.0038(15) -0.0024(14)
O5 0.0161(18) 0.0122(15) 0.0114(17) 0.0048(13) -0.0021(14) -0.0054(13)
O6 0.029(2) 0.0105(15) 0.020(2) -0.0029(14) -0.0040(16) -0.0060(14)
O7 0.0167(17) 0.0130(14) 0.0090(16) 0.0004(13) 0.0009(14) 0.0019(13)
O8 0.026(2) 0.0140(15) 0.0106(17) -0.0024(13) 0.0046(15) -0.0004(15)
OW11 0.0090(17) 0.0235(18) 0.0155(18) 0.0044(15) -0.0065(14) 0.0003(14)
OW12 0.0155(18) 0.0123(15) 0.0168(18) 0.0023(14) 0.0007(15) 0.0013(13)
N1 0.0073(18) 0.0112(16) 0.0092(19) 0.0022(15) -0.0024(15) -0.0019(14)
N2 0.015(2) 0.0117(17) 0.0072(19) -0.0025(15) -0.0019(16) 0.0012(15)
C1 0.013(2) 0.015(2) 0.005(2) -0.0002(18) 0.0029(18) 0.0008(17)
C2 0.017(2) 0.0068(18) 0.012(2) -0.0028(17) -0.0034(19) 0.0022(17)
C3 0.011(2) 0.017(2) 0.008(2) 0.0035(18) -0.0014(18) -0.0006(18)
C4 0.013(2) 0.016(2) 0.014(2) -0.0005(19) 0.0000(19) -0.0013(18)
C5 0.014(2) 0.014(2) 0.014(2) 0.0039(18) -0.0002(19) -0.0025(18)
C6 0.016(3) 0.018(2) 0.018(3) 0.001(2) -0.001(2) 0.0015(19)
C7 0.021(3) 0.019(2) 0.021(3) 0.003(2) -0.007(2) 0.008(2)
C8 0.023(3) 0.019(2) 0.022(3) 0.005(2) -0.015(2) 0.004(2)
C9 0.022(3) 0.022(2) 0.014(3) 0.004(2) 0.000(2) -0.001(2)
C10 0.014(2) 0.013(2) 0.013(2) 0.0030(18) -0.0050(19) -0.0011(17)
C11 0.018(2) 0.0100(19) 0.008(2) 0.0019(17) 0.0025(19) -0.0031(17)
C12 0.013(2) 0.013(2) 0.013(2) -0.0023(19) 0.0002(19) -0.0014(18)
C13 0.022(3) 0.012(2) 0.006(2) -0.0024(17) -0.0034(19) -0.0005(18)
C14 0.017(2) 0.012(2) 0.012(2) -0.0001(18) -0.0008(19) -0.0015(18)
Lu2 0.01102(13) 0.00904(11) 0.00813(13) 0.00040(8) -0.00162(9) 0.00087(8)
O9 0.0182(18) 0.0119(15) 0.0095(17) -0.0017(13) 0.0010(14) 0.0026(13)
O10 0.022(2) 0.0148(15) 0.0115(18) -0.0028(14) 0.0005(15) 0.0050(14)
O11 0.030(2) 0.0152(16) 0.0169(19) 0.0045(14) -0.0055(16) -0.0079(15)
O12 0.0168(18) 0.0116(15) 0.0121(17) 0.0021(13) -0.0004(14) -0.0026(13)
O13 0.0139(17) 0.0146(15) 0.0182(19) -0.0039(14) -0.0068(15) -0.0002(13)
O14 0.0153(18) 0.0302(19) 0.022(2) -0.0018(16) -0.0035(15) -0.0076(16)
O15 0.0182(18) 0.0121(15) 0.0118(17) 0.0005(13) -0.0024(14) 0.0022(13)
O16 0.0214(19) 0.0155(16) 0.0118(18) -0.0011(14) -0.0019(15) 0.0029(14)
OW21 0.0116(18) 0.0218(17) 0.022(2) 0.0064(15) -0.0029(15) -0.0004(14)
OW22 0.0177(19) 0.0100(14) 0.0189(19) 0.0027(14) -0.0043(15) -0.0003(13)
N3 0.018(2) 0.0123(17) 0.0055(19) -0.0034(15) 0.0024(16) 0.0046(15)
N4 0.015(2) 0.0137(17) 0.009(2) 0.0031(15) 0.0011(16) -0.0009(15)
C15 0.013(2) 0.0107(19) 0.014(2) 0.0027(18) 0.0025(19) -0.0039(17)
C16 0.024(3) 0.0089(19) 0.009(2) -0.0019(18) -0.005(2) 0.0013(18)
C17 0.020(3) 0.011(2) 0.012(2) 0.0021(19) 0.000(2) -0.0034(18)
C18 0.011(2) 0.012(2) 0.017(3) 0.0010(19) -0.001(2) 0.0001(17)
C19 0.017(2) 0.013(2) 0.015(2) 0.0019(19) -0.003(2) -0.0006(18)
C20 0.025(3) 0.014(2) 0.017(3) 0.005(2) -0.002(2) 0.003(2)
C21 0.035(3) 0.021(2) 0.021(3) 0.009(2) -0.006(2) 0.007(2)
C22 0.027(3) 0.016(2) 0.019(3) 0.002(2) -0.002(2) 0.005(2)
C23 0.017(2) 0.014(2) 0.012(2) 0.0006(18) -0.005(2) 0.0093(18)
C24 0.009(2) 0.0071(18) 0.015(2) 0.0007(17) 0.0003(18) 0.0064(16)
C25 0.029(3) 0.0092(19) 0.008(2) -0.0017(18) -0.001(2) 0.0035(19)
C26 0.014(2) 0.014(2) 0.009(2) 0.0012(19) 0.0016(18) -0.0011(18)
C27 0.009(2) 0.019(2) 0.014(2) 0.0045(19) 0.0016(18) -0.0009(18)
C28 0.015(2) 0.020(2) 0.014(2) 0.004(2) -0.006(2) -0.0037(19)
OW1 0.025(2) 0.0179(17) 0.027(2) -0.0075(16) 0.0014(18) -0.0051(16)
OW2 0.0209(19) 0.0137(15) 0.0208(19) -0.0045(14) -0.0075(15) 0.0001(14)
OW3 0.026(2) 0.0185(17) 0.0164(19) 0.0004(15) -0.0047(16) -0.0033(15)
OW4 0.043(3) 0.029(2) 0.028(2) -0.0099(19) 0.016(2) -0.010(2)
N5 0.024(2) 0.0088(17) 0.015(2) 0.0009(16) -0.0047(18) -0.0027(16)
N6 0.021(2) 0.0094(16) 0.014(2) -0.0051(15) -0.0056(17) 0.0030(15)
N7 0.028(2) 0.0145(18) 0.013(2) 0.0016(16) -0.0079(18) -0.0016(17)
C29 0.014(2) 0.020(2) 0.005(2) 0.0040(18) -0.0007(18) 0.0027(18)
N8 0.036(3) 0.0127(19) 0.018(2) -0.0020(17) -0.009(2) 0.0026(18)
N9 0.020(2) 0.0139(18) 0.013(2) -0.0022(16) -0.0040(17) 0.0031(16)
N10 0.028(2) 0.0174(19) 0.011(2) 0.0009(17) -0.0061(18) -0.0006(18)
C30 0.016(2) 0.013(2) 0.013(2) -0.0035(19) -0.0001(19) -0.0003(18)

loop_
_atom_type_symbol
_atom_type_description
_atom_type_scat_dispersion_real
_atom_type_scat_dispersion_imag
_atom_type_scat_source
C C 0.0033 0.0016 'International Tables Vol C Tables 4.2.6.8 and 6.1.1.4'
H H 0.0000 0.0000 'International Tables Vol C Tables 4.2.6.8 and 6.1.1.4'
N N 0.0061 0.0033 'International Tables Vol C Tables 4.2.6.8 and 6.1.1.4'
O O 0.0106 0.0060 'International Tables Vol C Tables 4.2.6.8 and 6.1.1.4'
Lu Lu -0.4720 5.8584 'International Tables Vol C Tables 4.2.6.8 and 6.1.1.4'

loop_
_geom_angle_atom_site_label_1
_geom_angle_atom_site_label_2
_geom_angle_atom_site_label_3
_geom_angle
O3 Lu1 O5 136.26(12)
O3 Lu1 O7 86.26(12)
O5 Lu1 O7 102.82(13)
O3 Lu1 O1 104.89(13)
O5 Lu1 O1 82.87(12)
O7 Lu1 O1 157.42(12)
O3 Lu1 OW11 147.02(12)
O5 Lu1 OW11 76.07(12)
O7 Lu1 OW11 78.17(13)
O1 Lu1 OW11 82.16(13)
O3 Lu1 OW12 74.78(12)
O5 Lu1 OW12 146.87(13)
O7 Lu1 OW12 88.24(12)
O1 Lu1 OW12 76.22(12)
OW11 Lu1 OW12 75.85(13)
O3 Lu1 N2 74.50(13)
O5 Lu1 N2 69.82(13)
O7 Lu1 N2 68.33(12)
O1 Lu1 N2 133.20(12)
OW11 Lu1 N2 124.13(13)
OW12 Lu1 N2 142.21(13)
O3 Lu1 N1 69.35(12)
O5 Lu1 N1 74.97(12)
O7 Lu1 N1 135.51(12)
O1 Lu1 N1 67.03(12)
OW11 Lu1 N1 139.73(13)
OW12 Lu1 N1 118.20(12)
N2 Lu1 N1 69.51(13)
C1 O1 Lu1 123.4(3)
C4 O3 Lu1 122.7(3)
C12 O5 Lu1 123.7(3)
C14 O7 Lu1 124.5(3)
C3 N1 C2 109.0(4)
C3 N1 C5 113.9(4)
C2 N1 C5 109.6(3)
C3 N1 Lu1 101.9(2)
C2 N1 Lu1 108.1(3)
C5 N1 Lu1 114.0(3)
C13 N2 C11 107.3(4)
C13 N2 C10 109.9(4)
C11 N2 C10 112.9(3)
C13 N2 Lu1 107.9(3)
C11 N2 Lu1 104.0(3)
C10 N2 Lu1 114.4(3)
O2 C1 O1 124.5(4)
O2 C1 C2 118.9(4)
O1 C1 C2 116.5(4)
N1 C2 C1 112.3(4)
N1 C3 C4 112.8(4)
O4 C4 O3 123.9(4)
O4 C4 C3 119.8(4)
O3 C4 C3 116.4(4)
N1 C5 C6 113.6(4)
N1 C5 C10 111.4(4)
C6 C5 C10 111.2(4)
C5 C6 C7 110.5(4)
C8 C7 C6 109.3(4)
C7 C8 C9 109.1(4)
C8 C9 C10 112.2(4)
N2 C10 C9 114.9(4)
N2 C10 C5 111.2(4)
C9 C10 C5 110.2(4)
N2 C11 C12 112.3(4)
O6 C12 O5 124.6(5)
O6 C12 C11 120.9(4)
O5 C12 C11 114.5(4)
N2 C13 C14 111.0(4)
O8 C14 O7 124.4(5)
O8 C14 C13 119.0(4)
O7 C14 C13 116.6(4)
O13 Lu2 O12 137.08(12)
O13 Lu2 O15 104.70(13)
O12 Lu2 O15 84.39(12)
O13 Lu2 O9 84.78(13)
O12 Lu2 O9 102.27(13)
O15 Lu2 O9 158.07(12)
O13 Lu2 OW21 148.58(13)
O12 Lu2 OW21 73.53(13)
O15 Lu2 OW21 81.67(13)
O9 Lu2 OW21 80.31(14)
O13 Lu2 OW22 74.34(13)
O12 Lu2 OW22 147.62(13)
O15 Lu2 OW22 78.11(12)
O9 Lu2 OW22 85.75(12)
OW21 Lu2 OW22 77.10(13)
O13 Lu2 N4 70.34(13)
O12 Lu2 N4 75.31(13)
O15 Lu2 N4 67.36(13)
O9 Lu2 N4 134.44(12)
OW21 Lu2 N4 137.67(14)
OW22 Lu2 N4 120.88(13)
O13 Lu2 N3 75.04(14)
O12 Lu2 N3 69.30(13)
O15 Lu2 N3 133.82(12)
O9 Lu2 N3 67.40(12)
OW21 Lu2 N3 122.81(14)
OW22 Lu2 N3 140.67(13)
N4 Lu2 N3 69.54(13)
C15 O9 Lu2 123.5(3)
C18 O12 Lu2 123.9(3)
C28 O13 Lu2 122.3(3)
C26 O15 Lu2 124.3(3)
C16 N3 C17 108.5(4)
C16 N3 C19 110.5(4)
C17 N3 C19 113.9(4)
C16 N3 Lu2 107.0(3)
C17 N3 Lu2 102.9(3)
C19 N3 Lu2 113.6(3)
C27 N4 C25 108.5(4)
C27 N4 C24 113.5(4)
C25 N4 C24 108.9(4)
C27 N4 Lu2 102.6(3)
C25 N4 Lu2 108.9(3)
C24 N4 Lu2 114.1(3)
O10 C15 O9 125.3(4)
O10 C15 C16 117.3(4)
O9 C15 C16 117.4(4)
N3 C16 C15 111.3(4)
N3 C17 C18 111.7(4)
O11 C18 O12 124.8(5)
O11 C18 C17 120.7(4)
O12 C18 C17 114.5(4)
N3 C19 C24 112.1(4)
N3 C19 C20 114.3(4)
C24 C19 C20 109.5(4)
C21 C20 C19 111.8(4)
C22 C21 C20 109.5(5)
C21 C22 C23 109.2(4)
C22 C23 C24 111.1(4)
N4 C24 C19 111.4(3)
N4 C24 C23 113.2(4)
C19 C24 C23 110.8(4)
N4 C25 C26 112.4(4)
O16 C26 O15 125.1(4)
O16 C26 C25 118.7(4)
O15 C26 C25 116.2(4)
N4 C27 C28 111.8(4)
O14 C28 O13 123.4(5)
O14 C28 C27 121.0(5)
O13 C28 C27 115.6(4)
N5 C29 N6 120.0(4)
N5 C29 N7 120.6(4)
N6 C29 N7 119.4(5)
N9 C30 N10 119.5(5)
N9 C30 N8 119.7(4)
N10 C30 N8 120.8(4)

loop_
_geom_bond_atom_site_label_1
_geom_bond_atom_site_label_2
_geom_bond_distance
Lu1 O3 2.255(3)
Lu1 O5 2.267(3)
Lu1 O7 2.270(3)
Lu1 O1 2.275(4)
Lu1 OW11 2.307(3)
Lu1 OW12 2.314(3)
Lu1 N2 2.523(4)
Lu1 N1 2.552(4)
O1 C1 1.287(6)
O2 C1 1.226(6)
O3 C4 1.265(6)
O4 C4 1.254(6)
O5 C12 1.289(6)
O6 C12 1.229(6)
O7 C14 1.283(6)
O8 C14 1.235(6)
N1 C3 1.480(6)
N1 C2 1.490(6)
N1 C5 1.508(6)
N2 C13 1.474(6)
N2 C11 1.495(6)
N2 C10 1.502(6)
C1 C2 1.521(6)
C3 C4 1.510(7)
C5 C6 1.533(7)
C5 C10 1.541(7)
C6 C7 1.535(7)
C7 C8 1.518(7)
C8 C9 1.533(7)
C9 C10 1.535(6)
C11 C12 1.508(7)
C13 C14 1.524(7)
Lu2 O13 2.248(3)
Lu2 O12 2.264(3)
Lu2 O15 2.271(4)
Lu2 O9 2.289(3)
Lu2 OW21 2.289(4)
Lu2 OW22 2.344(3)
Lu2 N4 2.529(4)
Lu2 N3 2.551(4)
O9 C15 1.280(6)
O10 C15 1.240(6)
O11 C18 1.223(6)
O12 C18 1.289(6)
O13 C28 1.285(6)
O14 C28 1.239(6)
O15 C26 1.281(6)
O16 C26 1.232(6)
N3 C16 1.484(6)
N3 C17 1.487(6)
N3 C19 1.498(6)
N4 C27 1.481(6)
N4 C25 1.483(6)
N4 C24 1.505(6)
C15 C16 1.517(6)
C17 C18 1.521(7)
C19 C24 1.529(7)
C19 C20 1.539(6)
C20 C21 1.537(7)
C21 C22 1.512(7)
C22 C23 1.525(6)
C23 C24 1.543(6)
C25 C26 1.522(7)
C27 C28 1.503(7)
N5 C29 1.324(6)
N6 C29 1.330(6)
N7 C29 1.337(6)
N8 C30 1.335(7)
N9 C30 1.327(6)
N10 C30 1.334(6)
